data_7023034
loop_
_publ_author_name
'Albrecht, Carolin'
'Schneider, Eva'
'Engeser, Marianne'
'Schnakenburg, Gregor'
'Espinosa, Arturo'
'Streubel, Rainer'

_publ_section_title
;
 Synthesis and DFT calculations of spirooxaphosphirane complexes.
;
_journal_issue 24
_journal_name_full 'Dalton transactions (Cambridge, England : 2003)'
_journal_page_first 8897
_journal_page_last 8906
_journal_paper_doi 10.1039/c3dt50556a
_journal_volume 42
_journal_year 2013
_chemical_formula_moiety 'C60 H72 Li2 O14 P2 W2'
_chemical_formula_sum 'C60 H72 Li2 O14 P2 W2'
_chemical_formula_weight 1460.70
_chemical_name_systematic
;
?
;
_space_group_IT_number 2
_symmetry_cell_setting triclinic
_symmetry_space_group_name_Hall '-P 1'
_symmetry_space_group_name_H-M 'P -1'
_atom_sites_solution_hydrogens geom
_atom_sites_solution_primary direct
_atom_sites_solution_secondary difmap
_audit_creation_method SHELXL-97
_cell_angle_alpha 94.714(2)
_cell_angle_beta 103.892(2)
_cell_angle_gamma 113.038(2)
_cell_formula_units_Z 2
_cell_length_a 12.0282(9)
_cell_length_b 13.9181(10)
_cell_length_c 20.8583(16)
_cell_measurement_reflns_used 3717
_cell_measurement_temperature 100(2)
_cell_measurement_theta_max 24.94
_cell_measurement_theta_min 2.36
_cell_volume 3058.2(4)
_computing_cell_refinement 'Bruker SAINT (Bruker AXS, 2011)'
_computing_data_collection 'Bruker APEX2 (Bruker AXS, 2011)'
_computing_data_reduction 'Bruker SAINT (Bruker AXS, 2011)'
_computing_molecular_graphics 'DIAMOND (Brandenburg, 1999)'
_computing_publication_material 'SHELXL97 (Sheldrick, 1997)'
_computing_structure_refinement 'SHELXL-97 (Sheldrick, 2008)'
_computing_structure_solution 'SHELXS-97 (Sheldrick, 2008)'
_diffrn_ambient_temperature 100(2)
_diffrn_detector_area_resol_mean 8.33333
_diffrn_measured_fraction_theta_full 0.993
_diffrn_measured_fraction_theta_max 0.993
_diffrn_measurement_device_type 'Bruker X8-KappaApexII'
_diffrn_measurement_method 'fine slicing \f and \w scans'
_diffrn_radiation_monochromator graphite
_diffrn_radiation_source 'fine-focus sealed tube'
_diffrn_radiation_type MoK\a
_diffrn_radiation_wavelength 0.71073
_diffrn_reflns_av_R_equivalents 0.0615
_diffrn_reflns_av_sigmaI/netI 0.1075
_diffrn_reflns_limit_h_max 15
_diffrn_reflns_limit_h_min -15
_diffrn_reflns_limit_k_max 18
_diffrn_reflns_limit_k_min -18
_diffrn_reflns_limit_l_max 27
_diffrn_reflns_limit_l_min -27
_diffrn_reflns_number 29053
_diffrn_reflns_theta_full 28.00
_diffrn_reflns_theta_max 28.00
_diffrn_reflns_theta_min 1.03
_exptl_absorpt_coefficient_mu 3.873
_exptl_absorpt_correction_T_max 0.9266
_exptl_absorpt_correction_T_min 0.8605
_exptl_absorpt_correction_type empirical
_exptl_absorpt_process_details 'SADABS (Bruker AXS, 2009)'
_exptl_crystal_colour colourless
_exptl_crystal_density_diffrn 1.586
_exptl_crystal_density_method 'not measured'
_exptl_crystal_description block
_exptl_crystal_F_000 1456
_exptl_crystal_size_max 0.04
_exptl_crystal_size_mid 0.03
_exptl_crystal_size_min 0.02
_refine_diff_density_max 2.153
_refine_diff_density_min -1.891
_refine_diff_density_rms 0.197
_refine_ls_extinction_method none
_refine_ls_goodness_of_fit_ref 1.026
_refine_ls_hydrogen_treatment constr
_refine_ls_matrix_type full
_refine_ls_number_parameters 731
_refine_ls_number_reflns 14653
_refine_ls_number_restraints 258
_refine_ls_restrained_S_all 1.030
_refine_ls_R_factor_all 0.1000
_refine_ls_R_factor_gt 0.0583
_refine_ls_shift/su_max 0.005
_refine_ls_shift/su_mean 0.000
_refine_ls_structure_factor_coef Fsqd
_refine_ls_weighting_details 'calc w=1/[\s^2^(Fo^2^)+(0.0579P)^2^+6.8077P] where P=(Fo^2^+2Fc^2^)/3'
_refine_ls_weighting_scheme calc
_refine_ls_wR_factor_gt 0.1313
_refine_ls_wR_factor_ref 0.1485
_reflns_number_gt 9729
_reflns_number_total 14653
_reflns_threshold_expression >2sigma(I)
_cod_data_source_file c3dt50556a.txt
_cod_data_source_block 2068f
_cod_database_code 7023034

loop_
_symmetry_equiv_pos_as_xyz
'x, y, z'
'-x, -y, -z'

loop_
_atom_site_label
_atom_site_type_symbol
_atom_site_fract_x
_atom_site_fract_y
_atom_site_fract_z
_atom_site_U_iso_or_equiv
_atom_site_adp_type
_atom_site_occupancy
_atom_site_symmetry_multiplicity
_atom_site_calc_flag
_atom_site_refinement_flags
C1 C 0.3241(8) 0.5036(7) 0.8687(4) 0.035(2) Uani 1 1 d .
C2 C 0.3624(10) 0.4292(8) 0.8665(5) 0.045(2) Uani 1 1 d U
H2A H 0.3075 0.3561 0.8489 0.054 Uiso 1 1 calc R
C3 C 0.5054(10) 0.4715(9) 0.8953(6) 0.057(2) Uani 1 1 d U
H3A H 0.5464 0.4741 0.8592 0.068 Uiso 1 1 calc R
H3B H 0.5290 0.4281 0.9266 0.068 Uiso 1 1 calc R
C4 C 0.5394(11) 0.5833(9) 0.9325(6) 0.058(2) Uani 1 1 d U
H4A H 0.6225 0.6342 0.9301 0.070 Uiso 1 1 calc R
H4B H 0.5433 0.5833 0.9804 0.070 Uiso 1 1 calc R
C5 C 0.4341(9) 0.6136(8) 0.8968(5) 0.048(2) Uani 1 1 d U
H5A H 0.4157 0.6576 0.9288 0.058 Uiso 1 1 calc R
H5B H 0.4555 0.6520 0.8604 0.058 Uiso 1 1 calc R
C6 C 0.0850(8) 0.4896(6) 0.8940(4) 0.0311(19) Uani 1 1 d .
C7 C 0.1573(9) 0.5969(6) 0.9420(4) 0.0365(19) Uani 1 1 d U
C8 C 0.0886(8) 0.6533(7) 0.9318(4) 0.034(2) Uani 1 1 d .
C9 C -0.0356(8) 0.5860(7) 0.8824(4) 0.035(2) Uani 1 1 d .
C10 C -0.0411(8) 0.4916(7) 0.8614(4) 0.038(2) Uani 1 1 d .
C11 C 0.2715(10) 0.6216(8) 0.9998(5) 0.052(2) Uani 1 1 d U
H11A H 0.3000 0.5650 0.9959 0.062 Uiso 1 1 calc R
H11B H 0.2503 0.6265 1.0421 0.062 Uiso 1 1 calc R
H11C H 0.3391 0.6897 0.9994 0.062 Uiso 1 1 calc R
C12 C 0.0739(10) 0.3974(7) 0.9322(5) 0.044(2) Uani 1 1 d .
H12A H 0.0422 0.4068 0.9703 0.053 Uiso 1 1 calc R
H12B H 0.1573 0.3973 0.9489 0.053 Uiso 1 1 calc R
H12C H 0.0151 0.3295 0.9017 0.053 Uiso 1 1 calc R
C13 C 0.1219(10) 0.7632(7) 0.9673(5) 0.047(3) Uani 1 1 d .
H13A H 0.2100 0.7950 0.9958 0.056 Uiso 1 1 calc R
H13B H 0.0661 0.7596 0.9953 0.056 Uiso 1 1 calc R
H13C H 0.1112 0.8071 0.9339 0.056 Uiso 1 1 calc R
C14 C -0.1392(10) 0.6226(9) 0.8653(5) 0.055(3) Uani 1 1 d .
H14A H -0.1089 0.6891 0.8486 0.066 Uiso 1 1 calc R
H14B H -0.1638 0.6346 0.9057 0.066 Uiso 1 1 calc R
H14C H -0.2124 0.5680 0.8304 0.066 Uiso 1 1 calc R
C15 C -0.1463(10) 0.4000(8) 0.8125(5) 0.057(3) Uani 1 1 d U
H15C H -0.2249 0.4086 0.8069 0.069 Uiso 1 1 calc R
H15B H -0.1551 0.3343 0.8290 0.069 Uiso 1 1 calc R
H15A H -0.1288 0.3963 0.7691 0.069 Uiso 1 1 calc R
C16 C 0.1969(9) 0.6797(8) 0.6641(5) 0.044(2) Uani 1 1 d U
C17 C 0.0395(8) 0.4680(6) 0.6783(4) 0.0260(17) Uani 1 1 d .
C18 C 0.0221(10) 0.6386(7) 0.7408(5) 0.041(2) Uani 1 1 d .
C19 C 0.2806(12) 0.7356(8) 0.8140(6) 0.067(3) Uani 1 1 d U
C20 C 0.3228(9) 0.5831(6) 0.7305(4) 0.0320(19) Uani 1 1 d .
C21 C -0.0039(9) -0.0117(8) 0.6563(5) 0.0478(13) Uani 1 1 d DU
C22 C 0.1030(10) 0.0585(8) 0.6388(6) 0.0564(15) Uani 1 1 d DU
H22A H 0.1507 0.1235 0.6746 0.068 Uiso 1 1 calc R
H22B H 0.0730 0.0803 0.5964 0.068 Uiso 1 1 calc R
C23 C 0.1889(10) 0.0095(8) 0.6300(6) 0.0552(15) Uani 1 1 d DU
H23A H 0.2074 0.0170 0.5864 0.066 Uiso 1 1 calc R
H23B H 0.2695 0.0420 0.6670 0.066 Uiso 1 1 calc R
C24 C 0.1174(11) -0.1015(8) 0.6317(6) 0.0595(15) Uani 1 1 d DU
H24A H 0.1703 -0.1272 0.6632 0.071 Uiso 1 1 calc R
H24B H 0.0873 -0.1466 0.5863 0.071 Uiso 1 1 calc R
C25 C 0.0070(11) -0.1045(9) 0.6554(5) 0.0565(15) Uani 1 1 d U
H25A H -0.0483 -0.1648 0.6681 0.068 Uiso 1 1 calc R
C26 C -0.2216(7) 0.0343(6) 0.6046(4) 0.0216(16) Uani 1 1 d .
C27 C -0.3032(7) -0.0759(6) 0.5616(3) 0.0230(16) Uani 1 1 d .
C28 C -0.4241(7) -0.1002(6) 0.5588(4) 0.0274(18) Uani 1 1 d .
C29 C -0.4336(7) -0.0112(6) 0.5962(4) 0.0249(17) Uani 1 1 d .
C30 C -0.3182(7) 0.0665(6) 0.6234(3) 0.0192(15) Uani 1 1 d .
C31 C -0.1495(8) 0.1115(6) 0.5649(4) 0.0268(17) Uani 1 1 d .
H31A H -0.2101 0.1168 0.5261 0.032 Uiso 1 1 calc R
H31B H -0.0944 0.0850 0.5491 0.032 Uiso 1 1 calc R
H31C H -0.0982 0.1819 0.5940 0.032 Uiso 1 1 calc R
C32 C -0.2576(8) -0.1401(7) 0.5227(4) 0.0327(19) Uani 1 1 d .
H32A H -0.2634 -0.2032 0.5419 0.039 Uiso 1 1 calc R
H32B H -0.1694 -0.0967 0.5251 0.039 Uiso 1 1 calc R
H32C H -0.3101 -0.1623 0.4755 0.039 Uiso 1 1 calc R
C33 C -0.5387(8) -0.2001(7) 0.5207(4) 0.037(2) Uani 1 1 d .
H33A H -0.5122 -0.2496 0.4996 0.045 Uiso 1 1 calc R
H33B H -0.5941 -0.1824 0.4857 0.045 Uiso 1 1 calc R
H33C H -0.5846 -0.2333 0.5517 0.045 Uiso 1 1 calc R
C34 C -0.5570(7) -0.0108(7) 0.5988(4) 0.033(2) Uani 1 1 d .
H34A H -0.6151 -0.0822 0.6013 0.039 Uiso 1 1 calc R
H34B H -0.5943 0.0098 0.5581 0.039 Uiso 1 1 calc R
H34C H -0.5424 0.0402 0.6386 0.039 Uiso 1 1 calc R
C35 C -0.2837(8) 0.1736(6) 0.6655(4) 0.0318(19) Uani 1 1 d .
H35C H -0.3597 0.1755 0.6740 0.038 Uiso 1 1 calc R
H35B H -0.2483 0.2301 0.6414 0.038 Uiso 1 1 calc R
H35A H -0.2210 0.1846 0.7086 0.038 Uiso 1 1 calc R
C36 C -0.2802(8) -0.1861(6) 0.8205(4) 0.0316(19) Uani 1 1 d .
C37 C -0.0450(8) -0.0902(6) 0.7996(4) 0.0281(18) Uani 1 1 d .
C38 C -0.1641(7) 0.0465(6) 0.8193(4) 0.0246(17) Uani 1 1 d .
C39 C -0.3971(8) -0.1022(6) 0.7290(4) 0.0311(19) Uani 1 1 d .
C40 C -0.2766(9) -0.2252(7) 0.6842(4) 0.037(2) Uani 1 1 d .
C41 C 0.2890(10) 0.3453(8) 0.6524(5) 0.0497(15) Uani 1 1 d U
C42 C 0.3398(10) 0.3942(8) 0.5990(5) 0.0492(14) Uani 1 1 d U
C43 C 0.4788(10) 0.4137(8) 0.6151(5) 0.0523(15) Uani 1 1 d U
H43A H 0.5352 0.4900 0.6337 0.063 Uiso 1 1 calc R
H43B H 0.4976 0.3913 0.5742 0.063 Uiso 1 1 calc R
C44 C 0.4961(11) 0.3451(9) 0.6680(6) 0.0567(15) Uani 1 1 d U
H44A H 0.4893 0.2761 0.6465 0.068 Uiso 1 1 calc R
H44B H 0.5794 0.3827 0.7027 0.068 Uiso 1 1 calc R
C45 C 0.3906(10) 0.3288(9) 0.6982(5) 0.0530(15) Uani 1 1 d U
H45A H 0.3568 0.2556 0.7071 0.064 Uiso 1 1 calc R
H45B H 0.4232 0.3795 0.7417 0.064 Uiso 1 1 calc R
C46 C 0.2732(10) 0.4195(8) 0.5489(5) 0.0531(15) Uani 1 1 d U
C47 C 0.3279(11) 0.4727(9) 0.4983(5) 0.0561(15) Uani 1 1 d U
H47A H 0.3468 0.4239 0.4700 0.067 Uiso 1 1 calc R
H47B H 0.4073 0.5370 0.5207 0.067 Uiso 1 1 calc R
C48 C 0.2286(10) 0.5035(9) 0.4546(6) 0.0599(15) Uani 1 1 d U
H48A H 0.2406 0.5759 0.4731 0.072 Uiso 1 1 calc R
H48B H 0.2311 0.4994 0.4074 0.072 Uiso 1 1 calc R
C49 C 0.1103(11) 0.4212(9) 0.4601(5) 0.0598(15) Uani 1 1 d U
H49A H 0.0844 0.3543 0.4281 0.072 Uiso 1 1 calc R
H49B H 0.0417 0.4452 0.4491 0.072 Uiso 1 1 calc R
C50 C 0.1338(10) 0.4028(9) 0.5315(5) 0.0546(16) Uani 1 1 d U
H50A H 0.0773 0.3298 0.5338 0.066 Uiso 1 1 calc R
H50B H 0.1230 0.4550 0.5617 0.066 Uiso 1 1 calc R
C51 C 0.1981(7) 0.1454(6) 0.9160(4) 0.0243(16) Uani 1 1 d .
C52 C 0.3033(7) 0.1144(6) 0.9351(4) 0.0252(17) Uani 1 1 d .
C53 C 0.3067(7) 0.0797(7) 1.0023(4) 0.0285(18) Uani 1 1 d .
H53A H 0.3701 0.1383 1.0398 0.034 Uiso 1 1 calc R
H53B H 0.3270 0.0173 1.0033 0.034 Uiso 1 1 calc R
C54 C 0.1718(8) 0.0507(6) 1.0070(4) 0.0309(19) Uani 1 1 d .
H54A H 0.1143 -0.0238 0.9840 0.037 Uiso 1 1 calc R
H54B H 0.1716 0.0601 1.0545 0.037 Uiso 1 1 calc R
C55 C 0.1331(8) 0.1297(7) 0.9709(4) 0.0331(19) Uani 1 1 d .
H55B H 0.0401 0.1000 0.9513 0.040 Uiso 1 1 calc R
H55A H 0.1624 0.1979 1.0024 0.040 Uiso 1 1 calc R
C56 C 0.3780(9) 0.1122(7) 0.8985(5) 0.0371(13) Uani 1 1 d U
C57 C 0.3736(9) 0.1404(7) 0.8292(4) 0.0383(13) Uani 1 1 d U
H57A H 0.4137 0.2185 0.8325 0.046 Uiso 1 1 calc R
H57B H 0.2853 0.1113 0.7995 0.046 Uiso 1 1 calc R
C58 C 0.4488(9) 0.0875(8) 0.8031(5) 0.0414(13) Uani 1 1 d U
H58A H 0.3935 0.0123 0.7810 0.050 Uiso 1 1 calc R
H58B H 0.4873 0.1256 0.7704 0.050 Uiso 1 1 calc R
C59 C 0.5490(9) 0.0948(8) 0.8644(4) 0.0412(13) Uani 1 1 d U
H59A H 0.6214 0.1658 0.8768 0.049 Uiso 1 1 calc R
H59B H 0.5798 0.0397 0.8570 0.049 Uiso 1 1 calc R
C60 C 0.4821(9) 0.0760(7) 0.9189(4) 0.0387(13) Uani 1 1 d U
H60A H 0.4465 -0.0004 0.9215 0.046 Uiso 1 1 calc R
H60B H 0.5418 0.1177 0.9634 0.046 Uiso 1 1 calc R
O1 O 0.0942(5) 0.3603(4) 0.7928(2) 0.0200(11) Uani 1 1 d .
O2 O 0.2197(7) 0.7152(6) 0.6174(4) 0.0540(18) Uani 1 1 d U
O3 O -0.0369(6) 0.3886(5) 0.6449(3) 0.0410(15) Uani 1 1 d .
O4 O -0.0635(7) 0.6598(6) 0.7341(4) 0.0560(19) Uani 1 1 d U
O5 O 0.3371(8) 0.8091(5) 0.8564(4) 0.076(2) Uani 1 1 d U
O6 O 0.4117(6) 0.5774(5) 0.7237(3) 0.0504(18) Uani 1 1 d .
O7 O -0.0287(5) 0.1486(4) 0.7201(2) 0.0207(11) Uani 1 1 d .
O8 O -0.3128(6) -0.2399(5) 0.8581(3) 0.0425(16) Uani 1 1 d .
O9 O 0.0502(6) -0.0925(5) 0.8264(3) 0.0479(17) Uani 1 1 d .
O10 O -0.1334(5) 0.1296(4) 0.8513(3) 0.0316(13) Uani 1 1 d .
O11 O -0.4991(6) -0.1153(6) 0.7191(3) 0.0472(17) Uani 1 1 d .
O12 O -0.3160(7) -0.2993(5) 0.6437(3) 0.0531(19) Uani 1 1 d .
O13 O 0.1765(6) 0.3238(5) 0.6553(3) 0.0457(16) Uani 1 1 d U
O14 O 0.1652(5) 0.1779(4) 0.8656(3) 0.0273(12) Uani 1 1 d .
P1 P 0.16136(19) 0.48103(15) 0.82550(10) 0.0243(4) Uani 1 1 d .
P2 P -0.11219(18) 0.02928(15) 0.68445(9) 0.0192(4) Uani 1 1 d U
W1 W 0.16936(3) 0.60391(2) 0.740280(17) 0.03042(11) Uani 1 1 d .
W2 W -0.21655(3) -0.09213(2) 0.758086(15) 0.02081(9) Uani 1 1 d .
Li1 Li 0.0599(13) 0.2840(11) 0.7050(7) 0.029(3) Uani 1 1 d U
Li2 Li 0.0506(12) 0.2237(9) 0.8108(6) 0.022(3) Uani 1 1 d U

loop_
_atom_site_aniso_label
_atom_site_aniso_U_11
_atom_site_aniso_U_22
_atom_site_aniso_U_33
_atom_site_aniso_U_23
_atom_site_aniso_U_13
_atom_site_aniso_U_12
C1 0.031(5) 0.029(4) 0.032(4) 0.010(4) 0.004(4) 0.001(4)
C2 0.051(3) 0.058(6) 0.040(5) 0.024(5) 0.021(4) 0.032(5)
C3 0.053(3) 0.060(3) 0.057(3) 0.0146(18) 0.0149(19) 0.024(2)
C4 0.056(3) 0.058(3) 0.058(3) 0.0164(18) 0.015(2) 0.021(2)
C5 0.046(3) 0.048(3) 0.047(3) 0.0139(19) 0.0131(19) 0.017(2)
C6 0.037(5) 0.019(4) 0.034(4) 0.001(3) 0.013(4) 0.009(4)
C7 0.048(5) 0.026(4) 0.039(5) 0.005(4) 0.012(3) 0.020(4)
C8 0.027(5) 0.033(5) 0.042(5) 0.008(4) 0.009(4) 0.013(4)
C9 0.031(5) 0.043(5) 0.037(5) 0.012(4) 0.015(4) 0.018(4)
C10 0.023(5) 0.045(5) 0.038(5) 0.002(4) 0.014(4) 0.005(4)
C11 0.051(3) 0.053(3) 0.050(3) 0.0071(19) 0.0099(18) 0.025(2)
C12 0.071(7) 0.045(5) 0.038(5) 0.016(4) 0.030(5) 0.036(5)
C13 0.056(7) 0.029(5) 0.064(7) 0.002(4) 0.025(5) 0.024(5)
C14 0.042(6) 0.085(8) 0.049(6) 0.016(6) 0.014(5) 0.038(6)
C15 0.055(3) 0.060(3) 0.057(3) 0.0073(19) 0.019(2) 0.023(2)
C16 0.045(3) 0.042(3) 0.045(3) 0.0119(19) 0.0122(19) 0.0185(19)
C17 0.031(5) 0.019(4) 0.029(4) 0.010(3) 0.012(4) 0.009(4)
C18 0.055(6) 0.038(5) 0.041(5) 0.018(4) 0.015(5) 0.029(5)
C19 0.083(6) 0.023(4) 0.073(5) 0.001(4) 0.000(5) 0.016(4)
C20 0.034(5) 0.030(4) 0.039(5) 0.007(4) 0.015(4) 0.018(4)
C21 0.0490(19) 0.054(2) 0.057(2) 0.0086(17) 0.0263(17) 0.0338(17)
C22 0.0548(19) 0.0585(19) 0.0620(19) 0.0083(14) 0.0214(15) 0.0287(14)
C23 0.054(2) 0.059(2) 0.061(2) 0.0090(17) 0.0236(18) 0.0305(18)
C24 0.0584(19) 0.0610(19) 0.0636(19) 0.0107(14) 0.0220(14) 0.0279(14)
C25 0.0559(18) 0.0590(19) 0.0610(19) 0.0115(14) 0.0220(14) 0.0283(14)
C26 0.022(4) 0.026(4) 0.026(4) 0.005(3) 0.013(3) 0.015(3)
C27 0.028(4) 0.022(4) 0.017(3) 0.004(3) 0.007(3) 0.009(3)
C28 0.025(4) 0.038(5) 0.017(4) 0.004(3) 0.006(3) 0.012(4)
C29 0.024(4) 0.032(4) 0.021(4) 0.009(3) 0.005(3) 0.014(4)
C30 0.017(4) 0.028(4) 0.016(3) 0.003(3) 0.005(3) 0.014(3)
C31 0.029(4) 0.028(4) 0.026(4) 0.006(3) 0.011(3) 0.013(4)
C32 0.040(5) 0.035(5) 0.030(4) 0.002(4) 0.016(4) 0.021(4)
C33 0.035(5) 0.035(5) 0.036(5) 0.008(4) 0.011(4) 0.009(4)
C34 0.015(4) 0.050(5) 0.034(5) 0.005(4) 0.010(4) 0.015(4)
C35 0.029(5) 0.032(4) 0.038(5) 0.003(4) 0.007(4) 0.020(4)
C36 0.034(5) 0.026(4) 0.028(4) 0.003(3) 0.005(4) 0.009(4)
C37 0.032(5) 0.020(4) 0.034(4) 0.007(3) 0.011(4) 0.012(4)
C38 0.023(4) 0.021(4) 0.031(4) 0.012(3) 0.008(3) 0.009(3)
C39 0.025(5) 0.031(4) 0.029(4) 0.006(3) 0.011(4) 0.001(4)
C40 0.050(6) 0.023(4) 0.038(5) 0.008(4) 0.018(4) 0.012(4)
C41 0.052(2) 0.050(2) 0.053(2) 0.0129(18) 0.0184(19) 0.0246(19)
C42 0.0516(19) 0.0491(19) 0.0506(19) 0.0106(15) 0.0195(15) 0.0227(15)
C43 0.055(2) 0.051(2) 0.054(2) 0.0114(18) 0.0179(18) 0.0239(18)
C44 0.057(2) 0.0558(19) 0.0571(19) 0.0132(15) 0.0165(15) 0.0233(15)
C45 0.054(2) 0.053(2) 0.056(2) 0.0136(19) 0.0169(19) 0.0245(19)
C46 0.055(2) 0.054(2) 0.054(2) 0.0111(18) 0.0192(19) 0.0253(19)
C47 0.0566(19) 0.0571(19) 0.0559(19) 0.0114(14) 0.0180(14) 0.0245(14)
C48 0.0591(19) 0.0603(19) 0.0582(19) 0.0136(14) 0.0173(14) 0.0230(14)
C49 0.0589(19) 0.0602(19) 0.0580(19) 0.0134(14) 0.0175(14) 0.0226(14)
C50 0.056(2) 0.056(2) 0.055(2) 0.0132(18) 0.0185(19) 0.0248(19)
C51 0.025(4) 0.025(4) 0.023(4) 0.009(3) 0.007(3) 0.010(3)
C52 0.023(4) 0.025(4) 0.026(4) 0.008(3) 0.010(3) 0.007(3)
C53 0.023(4) 0.037(5) 0.026(4) 0.013(3) 0.006(3) 0.013(4)
C54 0.027(5) 0.031(4) 0.032(4) 0.009(4) 0.010(4) 0.008(4)
C55 0.030(5) 0.033(5) 0.033(4) 0.006(4) 0.004(4) 0.012(4)
C56 0.037(2) 0.039(2) 0.039(2) 0.0081(18) 0.0109(18) 0.0202(18)
C57 0.037(2) 0.042(2) 0.040(2) 0.0079(19) 0.0131(19) 0.0212(19)
C58 0.039(2) 0.046(2) 0.042(2) 0.0064(18) 0.0133(18) 0.0208(18)
C59 0.0392(18) 0.0443(17) 0.0419(17) 0.0057(14) 0.0125(14) 0.0199(14)
C60 0.0378(18) 0.0405(17) 0.0403(17) 0.0070(14) 0.0108(14) 0.0199(13)
O1 0.020(3) 0.017(2) 0.026(3) 0.005(2) 0.009(2) 0.010(2)
O2 0.055(2) 0.054(2) 0.054(2) 0.0161(18) 0.0170(18) 0.0227(18)
O3 0.037(4) 0.035(4) 0.043(4) 0.008(3) 0.009(3) 0.009(3)
O4 0.058(3) 0.057(2) 0.057(2) 0.0147(18) 0.0173(18) 0.0282(18)
O5 0.092(6) 0.027(3) 0.077(5) -0.002(3) 0.000(4) 0.010(4)
O6 0.040(4) 0.045(4) 0.059(4) 0.001(3) 0.016(4) 0.011(3)
O7 0.020(3) 0.024(3) 0.023(3) 0.006(2) 0.010(2) 0.012(2)
O8 0.048(4) 0.043(4) 0.039(4) 0.019(3) 0.021(3) 0.015(3)
O9 0.035(4) 0.049(4) 0.059(4) 0.014(3) 0.003(3) 0.023(3)
O10 0.037(3) 0.022(3) 0.031(3) -0.001(2) 0.007(3) 0.010(3)
O11 0.025(4) 0.072(5) 0.042(4) 0.023(3) 0.012(3) 0.015(3)
O12 0.077(5) 0.026(3) 0.045(4) -0.006(3) 0.021(4) 0.012(3)
O13 0.046(2) 0.045(2) 0.048(2) 0.0098(16) 0.0230(17) 0.0161(16)
O14 0.024(3) 0.035(3) 0.027(3) 0.014(2) 0.007(2) 0.016(3)
P1 0.0221(11) 0.0176(9) 0.0300(10) 0.0059(8) 0.0053(9) 0.0064(8)
P2 0.0201(10) 0.0192(9) 0.0202(9) 0.0043(7) 0.0082(8) 0.0089(8)
W1 0.0344(2) 0.01989(17) 0.0354(2) 0.00935(14) 0.00886(16) 0.00995(15)
W2 0.02287(18) 0.01884(16) 0.02057(16) 0.00460(12) 0.00799(13) 0.00767(13)
Li1 0.029(3) 0.030(3) 0.029(3) 0.005(2) 0.010(2) 0.012(2)
Li2 0.022(3) 0.022(3) 0.023(3) 0.0046(19) 0.006(2) 0.010(2)

loop_
_atom_type_symbol
_atom_type_description
_atom_type_scat_dispersion_real
_atom_type_scat_dispersion_imag
_atom_type_scat_source
C C 0.0033 0.0016 'International Tables Vol C Tables 4.2.6.8 and 6.1.1.4'
H H 0.0000 0.0000 'International Tables Vol C Tables 4.2.6.8 and 6.1.1.4'
Li Li -0.0003 0.0001 'International Tables Vol C Tables 4.2.6.8 and 6.1.1.4'
O O 0.0106 0.0060 'International Tables Vol C Tables 4.2.6.8 and 6.1.1.4'
P P 0.1023 0.0942 'International Tables Vol C Tables 4.2.6.8 and 6.1.1.4'
W W -0.8490 6.8722 'International Tables Vol C Tables 4.2.6.8 and 6.1.1.4'

loop_
_geom_angle_atom_site_label_1
_geom_angle_atom_site_label_2
_geom_angle_atom_site_label_3
_geom_angle
C2 C1 C5 112.0(9)
C2 C1 P1 122.5(7)
C5 C1 P1 124.1(7)
C1 C2 C3 112.5(10)
C1 C2 H2A 123.8
C3 C2 H2A 123.8
C2 C3 C4 101.2(9)
C2 C3 H3A 111.5
C4 C3 H3A 111.5
C2 C3 H3B 111.5
C4 C3 H3B 111.5
H3A C3 H3B 109.4
C3 C4 C5 105.9(9)
C3 C4 H4A 110.6
C5 C4 H4A 110.6
C3 C4 H4B 110.6
C5 C4 H4B 110.6
H4A C4 H4B 108.7
C1 C5 C4 100.7(8)
C1 C5 H5A 111.6
C4 C5 H5A 111.6
C1 C5 H5B 111.6
C4 C5 H5B 111.6
H5A C5 H5B 109.4
C7 C6 C10 102.3(7)
C7 C6 C12 111.1(7)
C10 C6 C12 113.6(7)
C7 C6 P1 111.3(6)
C10 C6 P1 107.9(6)
C12 C6 P1 110.4(6)
C8 C7 C11 126.7(8)
C8 C7 C6 109.0(8)
C11 C7 C6 123.1(8)
C7 C8 C9 109.0(8)
C7 C8 C13 127.9(8)
C9 C8 C13 122.9(8)
C10 C9 C8 110.1(8)
C10 C9 C14 127.8(9)
C8 C9 C14 122.0(8)
C9 C10 C15 128.7(10)
C9 C10 C6 109.3(8)
C15 C10 C6 122.0(9)
C7 C11 H11A 109.5
C7 C11 H11B 109.5
H11A C11 H11B 109.5
C7 C11 H11C 109.5
H11A C11 H11C 109.5
H11B C11 H11C 109.5
C6 C12 H12A 109.5
C6 C12 H12B 109.5
H12A C12 H12B 109.5
C6 C12 H12C 109.5
H12A C12 H12C 109.5
H12B C12 H12C 109.5
C8 C13 H13A 109.5
C8 C13 H13B 109.5
H13A C13 H13B 109.5
C8 C13 H13C 109.5
H13A C13 H13C 109.5
H13B C13 H13C 109.5
C9 C14 H14A 109.5
C9 C14 H14B 109.5
H14A C14 H14B 109.5
C9 C14 H14C 109.5
H14A C14 H14C 109.5
H14B C14 H14C 109.5
C10 C15 H15C 109.5
C10 C15 H15B 109.5
H15C C15 H15B 109.5
C10 C15 H15A 109.5
H15C C15 H15A 109.5
H15B C15 H15A 109.5
O2 C16 W1 171.2(9)
O3 C17 W1 177.2(7)
O3 C17 Li1 62.3(5)
W1 C17 Li1 116.5(4)
O4 C18 W1 172.8(8)
O5 C19 W1 176.1(12)
O6 C20 W1 175.7(8)
C25 C21 C22 105.2(9)
C25 C21 P2 130.2(8)
C22 C21 P2 124.1(8)
C21 C22 C23 112.8(9)
C21 C22 H22A 109.0
C23 C22 H22A 109.0
C21 C22 H22B 109.0
C23 C22 H22B 109.0
H22A C22 H22B 107.8
C24 C23 C22 103.1(9)
C24 C23 H23A 111.2
C22 C23 H23A 111.2
C24 C23 H23B 111.2
C22 C23 H23B 111.2
H23A C23 H23B 109.1
C23 C24 C25 105.4(9)
C23 C24 H24A 110.7
C25 C24 H24A 110.7
C23 C24 H24B 110.7
C25 C24 H24B 110.7
H24A C24 H24B 108.8
C21 C25 C24 112.2(10)
C21 C25 H25A 123.9
C24 C25 H25A 123.9
C27 C26 C30 102.5(6)
C27 C26 C31 111.7(6)
C30 C26 C31 110.9(6)
C27 C26 P2 111.2(5)
C30 C26 P2 108.1(5)
C31 C26 P2 112.0(5)
C28 C27 C32 126.2(7)
C28 C27 C26 108.2(7)
C32 C27 C26 125.1(7)
C27 C28 C29 110.5(7)
C27 C28 C33 127.2(8)
C29 C28 C33 122.2(7)
C30 C29 C28 108.9(7)
C30 C29 C34 127.6(7)
C28 C29 C34 123.4(7)
C29 C30 C35 126.9(7)
C29 C30 C26 109.8(6)
C35 C30 C26 123.3(6)
C26 C31 H31A 109.5
C26 C31 H31B 109.5
H31A C31 H31B 109.5
C26 C31 H31C 109.5
H31A C31 H31C 109.5
H31B C31 H31C 109.5
C27 C32 H32A 109.5
C27 C32 H32B 109.5
H32A C32 H32B 109.5
C27 C32 H32C 109.5
H32A C32 H32C 109.5
H32B C32 H32C 109.5
C28 C33 H33A 109.5
C28 C33 H33B 109.5
H33A C33 H33B 109.5
C28 C33 H33C 109.5
H33A C33 H33C 109.5
H33B C33 H33C 109.5
C29 C34 H34A 109.5
C29 C34 H34B 109.5
H34A C34 H34B 109.5
C29 C34 H34C 109.5
H34A C34 H34C 109.5
H34B C34 H34C 109.5
C30 C35 H35C 109.5
C30 C35 H35B 109.5
H35C C35 H35B 109.5
C30 C35 H35A 109.5
H35C C35 H35A 109.5
H35B C35 H35A 109.5
O8 C36 W2 177.5(8)
O9 C37 W2 175.6(7)
O10 C38 W2 175.8(7)
O11 C39 W2 171.2(7)
O12 C40 W2 176.3(9)
O13 C41 C45 129.1(10)
O13 C41 C42 124.1(10)
C45 C41 C42 106.8(9)
C46 C42 C41 123.1(10)
C46 C42 C43 128.1(10)
C41 C42 C43 108.6(9)
C42 C43 C44 104.8(9)
C42 C43 H43A 110.8
C44 C43 H43A 110.8
C42 C43 H43B 110.8
C44 C43 H43B 110.8
H43A C43 H43B 108.9
C45 C44 C43 104.1(9)
C45 C44 H44A 110.9
C43 C44 H44A 110.9
C45 C44 H44B 110.9
C43 C44 H44B 110.9
H44A C44 H44B 108.9
C41 C45 C44 110.5(9)
C41 C45 H45A 109.6
C44 C45 H45A 109.6
C41 C45 H45B 109.6
C44 C45 H45B 109.6
H45A C45 H45B 108.1
C42 C46 C47 122.1(10)
C42 C46 C50 129.7(10)
C47 C46 C50 108.2(9)
C46 C47 C48 106.9(9)
C46 C47 H47A 110.3
C48 C47 H47A 110.3
C46 C47 H47B 110.3
C48 C47 H47B 110.3
H47A C47 H47B 108.6
C49 C48 C47 101.2(9)
C49 C48 H48A 111.5
C47 C48 H48A 111.5
C49 C48 H48B 111.5
C47 C48 H48B 111.5
H48A C48 H48B 109.4
C48 C49 C50 108.0(9)
C48 C49 H49A 110.1
C50 C49 H49A 110.1
C48 C49 H49B 110.1
C50 C49 H49B 110.1
H49A C49 H49B 108.4
C49 C50 C46 101.2(9)
C49 C50 H50A 111.5
C46 C50 H50A 111.5
C49 C50 H50B 111.5
C46 C50 H50B 111.5
H50A C50 H50B 109.3
O14 C51 C52 127.9(7)
O14 C51 C55 124.1(8)
C52 C51 C55 108.0(6)
C56 C52 C51 125.8(8)
C56 C52 C53 125.9(8)
C51 C52 C53 108.3(6)
C52 C53 C54 103.9(6)
C52 C53 H53A 111.0
C54 C53 H53A 111.0
C52 C53 H53B 111.0
C54 C53 H53B 111.0
H53A C53 H53B 109.0
C55 C54 C53 103.4(7)
C55 C54 H54A 111.1
C53 C54 H54A 111.1
C55 C54 H54B 111.1
C53 C54 H54B 111.1
H54A C54 H54B 109.1
C51 C55 C54 104.1(7)
C51 C55 H55B 110.9
C54 C55 H55B 110.9
C51 C55 H55A 110.9
C54 C55 H55A 110.9
H55B C55 H55A 108.9
C52 C56 C60 124.1(8)
C52 C56 C57 127.7(9)
C60 C56 C57 108.2(7)
C56 C57 C58 103.1(8)
C56 C57 H57A 111.1
C58 C57 H57A 111.1
C56 C57 H57B 111.1
C58 C57 H57B 111.1
H57A C57 H57B 109.1
C59 C58 C57 105.0(7)
C59 C58 H58A 110.8
C57 C58 H58A 110.8
C59 C58 H58B 110.8
C57 C58 H58B 110.8
H58A C58 H58B 108.8
C58 C59 C60 103.9(8)
C58 C59 H59A 111.0
C60 C59 H59A 111.0
C58 C59 H59B 111.0
C60 C59 H59B 111.0
H59A C59 H59B 109.0
C56 C60 C59 105.7(8)
C56 C60 H60A 110.6
C59 C60 H60A 110.6
C56 C60 H60B 110.6
C59 C60 H60B 110.6
H60A C60 H60B 108.7
P1 O1 Li2 144.1(5)
P1 O1 Li1 133.1(5)
Li2 O1 Li1 80.7(6)
C17 O3 Li1 93.0(6)
P2 O7 Li1 143.5(5)
P2 O7 Li2 135.4(5)
Li1 O7 Li2 80.7(6)
C38 O10 Li2 96.2(6)
C41 O13 Li1 148.3(8)
C51 O14 Li2 149.9(7)
O1 P1 C1 104.2(3)
O1 P1 C6 103.1(3)
C1 P1 C6 106.2(4)
O1 P1 W1 113.9(2)
C1 P1 W1 108.2(3)
C6 P1 W1 120.0(3)
O7 P2 C21 103.8(4)
O7 P2 C26 104.8(3)
C21 P2 C26 104.4(4)
O7 P2 W2 115.2(2)
C21 P2 W2 111.1(3)
C26 P2 W2 116.2(2)
C17 W1 C16 92.8(3)
C17 W1 C18 85.3(4)
C16 W1 C18 90.6(4)
C17 W1 C20 96.3(3)
C16 W1 C20 81.4(4)
C18 W1 C20 171.9(4)
C17 W1 C19 169.7(4)
C16 W1 C19 95.1(4)
C18 W1 C19 88.1(5)
C20 W1 C19 91.3(5)
C17 W1 P1 82.1(2)
C16 W1 P1 165.5(3)
C18 W1 P1 102.5(3)
C20 W1 P1 85.6(3)
C19 W1 P1 91.7(3)
C36 W2 C38 96.8(3)
C36 W2 C37 87.4(3)
C38 W2 C37 90.1(3)
C36 W2 C39 84.1(3)
C38 W2 C39 88.2(3)
C37 W2 C39 171.1(3)
C36 W2 C40 89.7(3)
C38 W2 C40 172.2(3)
C37 W2 C40 94.4(4)
C39 W2 C40 88.2(4)
C36 W2 P2 174.0(3)
C38 W2 P2 82.8(2)
C37 W2 P2 86.5(2)
C39 W2 P2 101.9(2)
C40 W2 P2 91.1(2)
O7 Li1 O13 127.8(8)
O7 Li1 O1 96.8(7)
O13 Li1 O1 122.2(7)
O7 Li1 O3 125.0(7)
O13 Li1 O3 87.0(6)
O1 Li1 O3 95.6(6)
O7 Li1 Li2 50.3(5)
O13 Li1 Li2 137.3(8)
O1 Li1 Li2 48.9(4)
O3 Li1 Li2 131.5(7)
O7 Li1 C17 143.5(7)
O13 Li1 C17 82.6(5)
O1 Li1 C17 77.7(5)
O3 Li1 C17 24.6(2)
Li2 Li1 C17 123.5(6)
O1 Li2 O7 97.0(6)
O1 Li2 O14 124.8(7)
O7 Li2 O14 116.0(7)
O1 Li2 Li1 50.4(5)
O7 Li2 Li1 49.0(4)
O14 Li2 Li1 127.2(7)
O1 Li2 O10 123.4(6)
O7 Li2 O10 95.6(5)
O14 Li2 O10 97.3(5)
Li1 Li2 O10 130.5(6)

loop_
_geom_bond_atom_site_label_1
_geom_bond_atom_site_label_2
_geom_bond_distance
C1 C2 1.289(13)
C1 C5 1.527(12)
C1 P1 1.835(9)
C2 C3 1.523(14)
C2 H2A 0.9500
C3 C4 1.529(14)
C3 H3A 0.9900
C3 H3B 0.9900
C4 C5 1.534(15)
C4 H4A 0.9900
C4 H4B 0.9900
C5 H5A 0.9900
C5 H5B 0.9900
C6 C7 1.520(11)
C6 C10 1.519(13)
C6 C12 1.545(12)
C6 P1 1.893(8)
C7 C8 1.340(12)
C7 C11 1.492(13)
C8 C9 1.476(12)
C8 C13 1.497(11)
C9 C10 1.321(12)
C9 C14 1.501(13)
C10 C15 1.474(12)
C11 H11A 0.9800
C11 H11B 0.9800
C11 H11C 0.9800
C12 H12A 0.9800
C12 H12B 0.9800
C12 H12C 0.9800
C13 H13A 0.9800
C13 H13B 0.9800
C13 H13C 0.9800
C14 H14A 0.9800
C14 H14B 0.9800
C14 H14C 0.9800
C15 H15C 0.9800
C15 H15B 0.9800
C15 H15A 0.9800
C16 O2 1.170(11)
C16 W1 2.000(10)
C17 O3 1.151(9)
C17 W1 2.001(8)
C17 Li1 2.756(16)
C18 O4 1.159(11)
C18 W1 2.012(10)
C19 O5 1.144(12)
C19 W1 2.035(10)
C20 O6 1.143(10)
C20 W1 2.030(9)
C21 C25 1.348(14)
C21 C22 1.430(12)
C21 P2 1.805(9)
C22 C23 1.480(14)
C22 H22A 0.9900
C22 H22B 0.9900
C23 C24 1.454(12)
C23 H23A 0.9900
C23 H23B 0.9900
C24 C25 1.512(15)
C24 H24A 0.9900
C24 H24B 0.9900
C25 H25A 0.9500
C26 C27 1.515(10)
C26 C30 1.518(10)
C26 C31 1.534(10)
C26 P2 1.884(8)
C27 C28 1.343(11)
C27 C32 1.495(10)
C28 C29 1.465(11)
C28 C33 1.503(11)
C29 C30 1.328(10)
C29 C34 1.502(11)
C30 C35 1.514(10)
C31 H31A 0.9800
C31 H31B 0.9800
C31 H31C 0.9800
C32 H32A 0.9800
C32 H32B 0.9800
C32 H32C 0.9800
C33 H33A 0.9800
C33 H33B 0.9800
C33 H33C 0.9800
C34 H34A 0.9800
C34 H34B 0.9800
C34 H34C 0.9800
C35 H35C 0.9800
C35 H35B 0.9800
C35 H35A 0.9800
C36 O8 1.160(10)
C36 W2 1.992(8)
C37 O9 1.161(10)
C37 W2 2.025(9)
C38 O10 1.157(9)
C38 W2 2.002(8)
C39 O11 1.132(10)
C39 W2 2.054(9)
C40 O12 1.132(10)
C40 W2 2.068(8)
C41 O13 1.284(12)
C41 C45 1.469(15)
C41 C42 1.485(14)
C42 C46 1.318(14)
C42 C43 1.529(14)
C43 C44 1.547(14)
C43 H43A 0.9900
C43 H43B 0.9900
C44 C45 1.496(14)
C44 H44A 0.9900
C44 H44B 0.9900
C45 H45A 0.9900
C45 H45B 0.9900
C46 C47 1.475(14)
C46 C50 1.544(15)
C47 C48 1.543(15)
C47 H47A 0.9900
C47 H47B 0.9900
C48 C49 1.474(14)
C48 H48A 0.9900
C48 H48B 0.9900
C49 C50 1.511(14)
C49 H49A 0.9900
C49 H49B 0.9900
C50 H50A 0.9900
C50 H50B 0.9900
C51 O14 1.219(9)
C51 C52 1.470(11)
C51 C55 1.520(11)
C52 C56 1.319(12)
C52 C53 1.516(10)
C53 C54 1.541(11)
C53 H53A 0.9900
C53 H53B 0.9900
C54 C55 1.536(12)
C54 H54A 0.9900
C54 H54B 0.9900
C55 H55B 0.9900
C55 H55A 0.9900
C56 C60 1.508(12)
C56 C57 1.523(12)
C57 C58 1.533(12)
C57 H57A 0.9900
C57 H57B 0.9900
C58 C59 1.497(13)
C58 H58A 0.9900
C58 H58B 0.9900
C59 C60 1.526(12)
C59 H59A 0.9900
C59 H59B 0.9900
C60 H60A 0.9900
C60 H60B 0.9900
O1 P1 1.557(5)
O1 Li2 1.861(13)
O1 Li1 1.905(14)
O3 Li1 2.444(16)
O7 P2 1.566(5)
O7 Li1 1.863(15)
O7 Li2 1.900(13)
O10 Li2 2.476(14)
O13 Li1 1.880(15)
O14 Li2 1.914(14)
P1 W1 2.559(2)
P2 W2 2.5461(19)
Li1 Li2 2.438(19)

loop_
_geom_torsion_atom_site_label_1
_geom_torsion_atom_site_label_2
_geom_torsion_atom_site_label_3
_geom_torsion_atom_site_label_4
_geom_torsion
C5 C1 C2 C3 2.5(12)
P1 C1 C2 C3 169.7(7)
C1 C2 C3 C4 14.8(11)
C2 C3 C4 C5 -25.6(11)
C2 C1 C5 C4 -18.6(11)
P1 C1 C5 C4 174.4(7)
C3 C4 C5 C1 26.8(10)
C10 C6 C7 C8 -6.2(10)
C12 C6 C7 C8 -127.8(9)
P1 C6 C7 C8 108.7(8)
C10 C6 C7 C11 161.7(9)
C12 C6 C7 C11 40.0(12)
P1 C6 C7 C11 -83.4(10)
C11 C7 C8 C9 -162.2(9)
C6 C7 C8 C9 5.2(10)
C11 C7 C8 C13 12.8(16)
C6 C7 C8 C13 -179.9(9)
C7 C8 C9 C10 -1.8(11)
C13 C8 C9 C10 -177.1(8)
C7 C8 C9 C14 174.0(9)
C13 C8 C9 C14 -1.3(14)
C8 C9 C10 C15 -180.0(9)
C14 C9 C10 C15 4.5(16)
C8 C9 C10 C6 -2.4(10)
C14 C9 C10 C6 -177.8(9)
C7 C6 C10 C9 5.1(9)
C12 C6 C10 C9 125.0(8)
P1 C6 C10 C9 -112.3(7)
C7 C6 C10 C15 -177.1(8)
C12 C6 C10 C15 -57.2(11)
P1 C6 C10 C15 65.5(10)
C25 C21 C22 C23 -3.2(13)
P2 C21 C22 C23 169.1(8)
C21 C22 C23 C24 9.5(13)
C22 C23 C24 C25 -11.2(12)
C22 C21 C25 C24 -4.5(13)
P2 C21 C25 C24 -176.2(9)
C23 C24 C25 C21 10.5(14)
C30 C26 C27 C28 -1.0(8)
C31 C26 C27 C28 -119.8(7)
P2 C26 C27 C28 114.3(6)
C30 C26 C27 C32 172.2(7)
C31 C26 C27 C32 53.4(10)
P2 C26 C27 C32 -72.5(8)
C32 C27 C28 C29 -171.6(7)
C26 C27 C28 C29 1.6(9)
C32 C27 C28 C33 5.2(14)
C26 C27 C28 C33 178.4(8)
C27 C28 C29 C30 -1.6(9)
C33 C28 C29 C30 -178.6(7)
C27 C28 C29 C34 175.9(7)
C33 C28 C29 C34 -1.1(12)
C28 C29 C30 C35 179.3(7)
C34 C29 C30 C35 1.9(13)
C28 C29 C30 C26 0.9(9)
C34 C29 C30 C26 -176.5(7)
C27 C26 C30 C29 0.0(8)
C31 C26 C30 C29 119.4(7)
P2 C26 C30 C29 -117.5(6)
C27 C26 C30 C35 -178.4(7)
C31 C26 C30 C35 -59.1(9)
P2 C26 C30 C35 64.0(8)
O13 C41 C42 C46 -0.4(17)
C45 C41 C42 C46 179.7(10)
O13 C41 C42 C43 176.5(9)
C45 C41 C42 C43 -3.3(11)
C46 C42 C43 C44 -167.2(11)
C41 C42 C43 C44 16.0(11)
C42 C43 C44 C45 -22.1(11)
O13 C41 C45 C44 168.6(10)
C42 C41 C45 C44 -11.6(12)
C43 C44 C45 C41 21.3(12)
C41 C42 C46 C47 177.0(9)
C43 C42 C46 C47 0.7(18)
C41 C42 C46 C50 -2.7(18)
C43 C42 C46 C50 -179.0(10)
C42 C46 C47 C48 -172.1(10)
C50 C46 C47 C48 7.7(12)
C46 C47 C48 C49 -27.9(12)
C47 C48 C49 C50 38.9(12)
C48 C49 C50 C46 -34.2(12)
C42 C46 C50 C49 -165.1(11)
C47 C46 C50 C49 15.2(11)
O14 C51 C52 C56 -3.2(13)
C55 C51 C52 C56 176.5(8)
O14 C51 C52 C53 179.9(8)
C55 C51 C52 C53 -0.4(8)
C56 C52 C53 C54 -155.5(8)
C51 C52 C53 C54 21.4(8)
C52 C53 C54 C55 -33.6(8)
O14 C51 C55 C54 158.9(7)
C52 C51 C55 C54 -20.8(8)
C53 C54 C55 C51 33.4(8)
C51 C52 C56 C60 -177.7(8)
C53 C52 C56 C60 -1.3(14)
C51 C52 C56 C57 -0.1(15)
C53 C52 C56 C57 176.4(8)
C52 C56 C57 C58 -161.4(9)
C60 C56 C57 C58 16.6(10)
C56 C57 C58 C59 -33.6(9)
C57 C58 C59 C60 37.8(9)
C52 C56 C60 C59 -175.9(8)
C57 C56 C60 C59 6.1(10)
C58 C59 C60 C56 -27.0(9)
W1 C17 O3 Li1 -65(16)
W2 C38 O10 Li2 -50(9)
C45 C41 O13 Li1 11(2)
C42 C41 O13 Li1 -168.4(11)
C52 C51 O14 Li2 176.8(10)
C55 C51 O14 Li2 -2.8(17)
Li2 O1 P1 C1 59.7(9)
Li1 O1 P1 C1 -96.2(8)
Li2 O1 P1 C6 -51.0(9)
Li1 O1 P1 C6 153.0(7)
Li2 O1 P1 W1 177.3(8)
Li1 O1 P1 W1 21.4(8)
C2 C1 P1 O1 1.8(9)
C5 C1 P1 O1 167.4(7)
C2 C1 P1 C6 110.3(8)
C5 C1 P1 C6 -84.1(8)
C2 C1 P1 W1 -119.7(8)
C5 C1 P1 W1 45.9(8)
C7 C6 P1 O1 167.6(6)
C10 C6 P1 O1 -81.0(6)
C12 C6 P1 O1 43.7(7)
C7 C6 P1 C1 58.3(7)
C10 C6 P1 C1 169.8(6)
C12 C6 P1 C1 -65.5(7)
C7 C6 P1 W1 -64.5(7)
C10 C6 P1 W1 46.9(6)
C12 C6 P1 W1 171.6(5)
Li1 O7 P2 C21 67.4(10)
Li2 O7 P2 C21 -102.8(8)
Li1 O7 P2 C26 -41.8(10)
Li2 O7 P2 C26 147.9(7)
Li1 O7 P2 W2 -170.8(9)
Li2 O7 P2 W2 18.9(7)
C25 C21 P2 O7 141.1(11)
C22 C21 P2 O7 -29.3(11)
C25 C21 P2 C26 -109.4(11)
C22 C21 P2 C26 80.3(10)
C25 C21 P2 W2 16.7(12)
C22 C21 P2 W2 -153.7(9)
C27 C26 P2 O7 176.0(5)
C30 C26 P2 O7 -72.2(5)
C31 C26 P2 O7 50.3(5)
C27 C26 P2 C21 67.2(6)
C30 C26 P2 C21 179.0(5)
C31 C26 P2 C21 -58.5(6)
C27 C26 P2 W2 -55.5(5)
C30 C26 P2 W2 56.3(5)
C31 C26 P2 W2 178.7(4)
O3 C17 W1 C16 -161(15)
Li1 C17 W1 C16 135.0(5)
O3 C17 W1 C18 -71(15)
Li1 C17 W1 C18 -134.6(5)
O3 C17 W1 C20 117(15)
Li1 C17 W1 C20 53.3(5)
O3 C17 W1 C19 -21(17)
Li1 C17 W1 C19 -85(2)
O3 C17 W1 P1 33(15)
Li1 C17 W1 P1 -31.3(4)
O2 C16 W1 C17 -68(6)
O2 C16 W1 C18 -153(6)
O2 C16 W1 C20 28(6)
O2 C16 W1 C19 119(6)
O2 C16 W1 P1 1(7)
O4 C18 W1 C17 -70(7)
O4 C18 W1 C16 22(7)
O4 C18 W1 C20 31(8)
O4 C18 W1 C19 117(7)
O4 C18 W1 P1 -151(7)
O6 C20 W1 C17 123(11)
O6 C20 W1 C16 31(11)
O6 C20 W1 C18 22(12)
O6 C20 W1 C19 -64(11)
O6 C20 W1 P1 -155(11)
O5 C19 W1 C17 -26(17)
O5 C19 W1 C16 115(15)
O5 C19 W1 C18 24(15)
O5 C19 W1 C20 -164(15)
O5 C19 W1 P1 -78(15)
O1 P1 W1 C17 14.6(3)
C1 P1 W1 C17 129.8(4)
C6 P1 W1 C17 -108.2(4)
O1 P1 W1 C16 -55.8(12)
C1 P1 W1 C16 59.4(12)
C6 P1 W1 C16 -178.6(11)
O1 P1 W1 C18 97.9(4)
C1 P1 W1 C18 -146.8(4)
C6 P1 W1 C18 -24.9(4)
O1 P1 W1 C20 -82.5(3)
C1 P1 W1 C20 32.8(4)
C6 P1 W1 C20 154.7(4)
O1 P1 W1 C19 -173.7(5)
C1 P1 W1 C19 -58.4(5)
C6 P1 W1 C19 63.5(5)
O8 C36 W2 C38 -77(17)
O8 C36 W2 C37 13(17)
O8 C36 W2 C39 -164(17)
O8 C36 W2 C40 108(17)
O8 C36 W2 P2 9(19)
O10 C38 W2 C36 -165(9)
O10 C38 W2 C37 108(9)
O10 C38 W2 C39 -81(9)
O10 C38 W2 C40 -18(11)
O10 C38 W2 P2 21(9)
O9 C37 W2 C36 -8(9)
O9 C37 W2 C38 89(9)
O9 C37 W2 C39 10(11)
O9 C37 W2 C40 -98(9)
O9 C37 W2 P2 172(9)
O11 C39 W2 C36 3(5)
O11 C39 W2 C38 -94(5)
O11 C39 W2 C37 -15(6)
O11 C39 W2 C40 93(5)
O11 C39 W2 P2 -177(5)
O12 C40 W2 C36 64(12)
O12 C40 W2 C38 -83(13)
O12 C40 W2 C37 151(12)
O12 C40 W2 C39 -20(12)
O12 C40 W2 P2 -122(12)
O7 P2 W2 C36 -73(2)
C21 P2 W2 C36 44(2)
C26 P2 W2 C36 163(2)
O7 P2 W2 C38 13.3(3)
C21 P2 W2 C38 131.0(4)
C26 P2 W2 C38 -109.9(3)
O7 P2 W2 C37 -77.3(3)
C21 P2 W2 C37 40.4(4)
C26 P2 W2 C37 159.5(3)
O7 P2 W2 C39 99.9(3)
C21 P2 W2 C39 -142.4(4)
C26 P2 W2 C39 -23.2(3)
O7 P2 W2 C40 -171.7(4)
C21 P2 W2 C40 -54.0(5)
C26 P2 W2 C40 65.2(4)
P2 O7 Li1 O13 -48.7(15)
Li2 O7 Li1 O13 124.4(11)
P2 O7 Li1 O1 170.7(5)
Li2 O7 Li1 O1 -16.2(6)
P2 O7 Li1 O3 68.9(12)
Li2 O7 Li1 O3 -118.0(8)
P2 O7 Li1 Li2 -173.1(9)
P2 O7 Li1 C17 92.2(13)
Li2 O7 Li1 C17 -94.7(11)
C41 O13 Li1 O7 -77.7(17)
C41 O13 Li1 O1 54.2(19)
C41 O13 Li1 O3 148.9(13)
C41 O13 Li1 Li2 -8(2)
C41 O13 Li1 C17 124.6(14)
P1 O1 Li1 O7 -177.5(4)
Li2 O1 Li1 O7 16.5(6)
P1 O1 Li1 O13 38.8(13)
Li2 O1 Li1 O13 -127.1(10)
P1 O1 Li1 O3 -51.2(8)
Li2 O1 Li1 O3 142.9(6)
P1 O1 Li1 Li2 166.0(7)
P1 O1 Li1 C17 -34.1(7)
Li2 O1 Li1 C17 159.9(5)
C17 O3 Li1 O7 145.8(8)
C17 O3 Li1 O13 -78.7(7)
C17 O3 Li1 O1 43.4(7)
C17 O3 Li1 Li2 80.7(9)
O3 C17 Li1 O7 -50.7(12)
W1 C17 Li1 O7 126.5(10)
O3 C17 Li1 O13 99.1(7)
W1 C17 Li1 O13 -83.7(6)
O3 C17 Li1 O1 -135.6(7)
W1 C17 Li1 O1 41.6(6)
W1 C17 Li1 O3 177.2(8)
O3 C17 Li1 Li2 -117.5(9)
W1 C17 Li1 Li2 59.7(9)
P1 O1 Li2 O7 -178.6(5)
Li1 O1 Li2 O7 -16.2(6)
P1 O1 Li2 O14 -50.0(13)
Li1 O1 Li2 O14 112.4(9)
P1 O1 Li2 Li1 -162.4(9)
P1 O1 Li2 O10 79.9(10)
Li1 O1 Li2 O10 -117.6(8)
P2 O7 Li2 O1 -169.3(4)
Li1 O7 Li2 O1 16.6(6)
P2 O7 Li2 O14 56.3(10)
Li1 O7 Li2 O14 -117.8(8)
P2 O7 Li2 Li1 174.1(8)
P2 O7 Li2 O10 -44.6(8)
Li1 O7 Li2 O10 141.3(6)
C51 O14 Li2 O1 115.7(13)
C51 O14 Li2 O7 -124.0(12)
C51 O14 Li2 Li1 179.1(11)
C51 O14 Li2 O10 -24.1(14)
O7 Li1 Li2 O1 -158.4(8)
O13 Li1 Li2 O1 95.6(11)
O3 Li1 Li2 O1 -53.3(8)
C17 Li1 Li2 O1 -23.7(6)
O13 Li1 Li2 O7 -106.0(12)
O1 Li1 Li2 O7 158.4(8)
O3 Li1 Li2 O7 105.2(9)
C17 Li1 Li2 O7 134.7(9)
O7 Li1 Li2 O14 94.0(8)
O13 Li1 Li2 O14 -12.0(15)
O1 Li1 Li2 O14 -107.6(9)
O3 Li1 Li2 O14 -160.8(7)
C17 Li1 Li2 O14 -131.3(8)
O7 Li1 Li2 O10 -55.0(8)
O13 Li1 Li2 O10 -161.0(8)
O1 Li1 Li2 O10 103.5(8)
O3 Li1 Li2 O10 50.2(12)
C17 Li1 Li2 O10 79.8(10)
C38 O10 Li2 O1 140.6(8)
C38 O10 Li2 O7 38.4(7)
C38 O10 Li2 O14 -78.8(7)
C38 O10 Li2 Li1 76.8(9)
